data_7201450
loop_
_publ_author_name
'Yang, Ai-Hong'
'Quan, Ying-Ping'
'Gao, Hong-Ling'
'Fang, Su-Rong'
'Zhang, Yan-Ping'
'Zhao, Li-Hua'
'Cui, Jian-Zhong'
'Wang, Jian-Hui'
'Shi, Wei'
'Cheng, Peng'

_publ_section_title
;
 ds-Block metal ions catalyzed decarboxylation of
 pyrazine-2,3,5,6-tetracarboxylic acid and the complexes obtained from
 hydrothermal reactions and novel water clusters
;
_journal_issue 12
_journal_name_full CrystEngComm
_journal_page_first 2719
_journal_paper_doi 10.1039/b911939f
_journal_volume 11
_journal_year 2009
_chemical_formula_sum 'C28 H26 Cu2 N6 O13'
_chemical_formula_weight 781.63
_chemical_name_systematic
;
?
;
_space_group_IT_number 2
_symmetry_cell_setting triclinic
_symmetry_space_group_name_Hall '-P 1'
_symmetry_space_group_name_H-M 'P -1'
_atom_sites_solution_hydrogens geom
_atom_sites_solution_primary direct
_atom_sites_solution_secondary difmap
_audit_creation_method SHELXL-97
_cell_angle_alpha 97.61(3)
_cell_angle_beta 97.61(3)
_cell_angle_gamma 116.83(3)
_cell_formula_units_Z 2
_cell_length_a 11.182(2)
_cell_length_b 12.088(2)
_cell_length_c 13.495(3)
_cell_measurement_reflns_used 12260
_cell_measurement_temperature 293(2)
_cell_measurement_theta_max 27.42
_cell_measurement_theta_min 3.12
_cell_volume 1574.8(8)
_computing_cell_refinement PROCESS-AUTO
_computing_data_collection PROCESS-AUTO
_computing_data_reduction CrystalStructure
_computing_molecular_graphics 'Bruker SHELXTL'
_computing_publication_material 'Bruker SHELXTL'
_computing_structure_refinement 'SHELXL-97 (Sheldrick, 1997)'
_computing_structure_solution 'SHELXS-97 (Sheldrick, 1990)'
_diffrn_ambient_temperature 293(2)
_diffrn_detector_area_resol_mean 0
_diffrn_measured_fraction_theta_full 0.990
_diffrn_measured_fraction_theta_max 0.990
_diffrn_measurement_device_type 'SCX min'
_diffrn_measurement_method w\
_diffrn_radiation_monochromator graphite
_diffrn_radiation_source 'fine-focus sealed tube'
_diffrn_radiation_type MoK\a
_diffrn_radiation_wavelength 0.71073
_diffrn_reflns_av_R_equivalents 0.1034
_diffrn_reflns_av_sigmaI/netI 0.1364
_diffrn_reflns_limit_h_max 13
_diffrn_reflns_limit_h_min -13
_diffrn_reflns_limit_k_max 14
_diffrn_reflns_limit_k_min -14
_diffrn_reflns_limit_l_max 16
_diffrn_reflns_limit_l_min -16
_diffrn_reflns_number 13384
_diffrn_reflns_theta_full 25.00
_diffrn_reflns_theta_max 25.00
_diffrn_reflns_theta_min 3.12
_diffrn_standards_decay_% 0
_diffrn_standards_interval_count 0
_diffrn_standards_number 0
_exptl_absorpt_coefficient_mu 1.427
_exptl_absorpt_correction_T_max 1.0000
_exptl_absorpt_correction_T_min 0.8832
_exptl_absorpt_correction_type multi-scan
_exptl_absorpt_process_details 'ABSCOR (Higashi, 1995)'
_exptl_crystal_colour Green
_exptl_crystal_density_diffrn 1.648
_exptl_crystal_density_method 'not measured'
_exptl_crystal_description Block
_exptl_crystal_F_000 796
_exptl_crystal_size_max 0.18
_exptl_crystal_size_mid 0.18
_exptl_crystal_size_min 0.16
_refine_diff_density_max 0.650
_refine_diff_density_min -0.445
_refine_diff_density_rms 0.100
_refine_ls_extinction_method none
_refine_ls_goodness_of_fit_ref 1.046
_refine_ls_hydrogen_treatment mixed
_refine_ls_matrix_type full
_refine_ls_number_parameters 472
_refine_ls_number_reflns 5501
_refine_ls_number_restraints 10
_refine_ls_restrained_S_all 1.045
_refine_ls_R_factor_all 0.1342
_refine_ls_R_factor_gt 0.0722
_refine_ls_shift/su_max 0.001
_refine_ls_shift/su_mean 0.000
_refine_ls_structure_factor_coef Fsqd
_refine_ls_weighting_details 'calc w=1/[\s^2^(Fo^2^)+(0.0418P)^2^] where P=(Fo^2^+2Fc^2^)/3'
_refine_ls_weighting_scheme calc
_refine_ls_wR_factor_gt 0.1138
_refine_ls_wR_factor_ref 0.1331
_reflns_number_gt 3368
_reflns_number_total 5501
_reflns_threshold_expression I>2sigma(I)
_cod_data_source_file b911939f.txt
_cod_data_source_block 1
_cod_depositor_comments
;
The following automatic conversions were performed:
'_symmetry_cell_setting' value 'Triclinic' changed to 'triclinic'
according to '/home/saulius/struct/CIF-dictionaries/cif_core.dic'
dictionary named 'cif_core.dic' version 2.4.1 from
2010-06-29.

'_exptl_absorpt_correction_type' value 'Multi-Scan' changed
to 'multi-scan' according to
'/home/saulius/struct/CIF-dictionaries/cif_core.dic' dictionary named
'cif_core.dic' version 2.4.1 from 2010-06-29.

Automatic conversion script
Id: cif_fix_enum 1527 2010-12-29 10:47:43Z saulius 
;
_cod_original_cell_volume 1574.8(5)
_cod_original_sg_symbol_H-M P-1
_cod_database_code 7201450

loop_
_symmetry_equiv_pos_as_xyz
'x, y, z'
'-x, -y, -z'

loop_
_atom_site_label
_atom_site_type_symbol
_atom_site_fract_x
_atom_site_fract_y
_atom_site_fract_z
_atom_site_U_iso_or_equiv
_atom_site_adp_type
_atom_site_occupancy
_atom_site_symmetry_multiplicity
_atom_site_calc_flag
_atom_site_refinement_flags
_atom_site_disorder_assembly
_atom_site_disorder_group
Cu1 Cu 0.65408(8) 0.75065(7) 1.01642(6) 0.0257(2) Uani 1 1 d . . .
Cu2 Cu 0.58515(8) 0.79228(7) 0.61141(6) 0.0239(2) Uani 1 1 d . . .
C1 C 0.3740(6) 0.5220(5) 0.5347(4) 0.0187(14) Uani 1 1 d . . .
C2 C 0.2932(5) 0.3937(5) 0.5369(4) 0.0178(14) Uani 1 1 d . . .
C3 C 0.3549(6) 0.4438(5) 0.7143(4) 0.0171(13) Uani 1 1 d . . .
C4 C 0.4416(6) 0.5716(5) 0.7124(4) 0.0195(14) Uani 1 1 d . . .
C5 C 0.3815(7) 0.5744(6) 0.4367(5) 0.0256(15) Uani 1 1 d . . .
C6 C 0.2067(7) 0.2902(6) 0.4396(5) 0.0271(16) Uani 1 1 d . . .
C7 C 0.3256(7) 0.3933(5) 0.8117(4) 0.0229(15) Uani 1 1 d . . .
C8 C 0.5290(6) 0.6739(6) 0.8082(4) 0.0214(14) Uani 1 1 d . . .
C9 C 0.3182(7) 0.8013(7) 0.6026(5) 0.0399(18) Uani 1 1 d . . .
H9A H 0.2767 0.7133 0.5929 0.048 Uiso 1 1 calc R . .
C10 C 0.2355(8) 0.8590(9) 0.6029(5) 0.052(2) Uani 1 1 d . . .
H10A H 0.1407 0.8111 0.5929 0.063 Uiso 1 1 calc R . .
C11 C 0.2987(10) 0.9902(9) 0.6186(6) 0.059(2) Uani 1 1 d . . .
H11A H 0.2462 1.0317 0.6206 0.071 Uiso 1 1 calc R . .
C12 C 0.4373(9) 1.0583(8) 0.6313(5) 0.049(2) Uani 1 1 d . . .
H12A H 0.4798 1.1463 0.6406 0.059 Uiso 1 1 calc R . .
C13 C 0.7513(9) 1.1910(7) 0.6622(6) 0.054(2) Uani 1 1 d . . .
H13A H 0.7143 1.2459 0.6711 0.064 Uiso 1 1 calc R . .
C14 C 0.8898(10) 1.2398(8) 0.6694(6) 0.068(3) Uani 1 1 d . . .
H14A H 0.9461 1.3272 0.6820 0.081 Uiso 1 1 calc R . .
C15 C 0.9449(8) 1.1605(7) 0.6580(6) 0.059(2) Uani 1 1 d . . .
H15A H 1.0388 1.1925 0.6626 0.070 Uiso 1 1 calc R . .
C16 C 0.8573(7) 1.0293(6) 0.6393(5) 0.0396(18) Uani 1 1 d . . .
H16A H 0.8950 0.9749 0.6314 0.048 Uiso 1 1 calc R . .
C17 C 0.6639(7) 1.0585(6) 0.6415(5) 0.0322(17) Uani 1 1 d . . .
C18 C 0.5147(7) 0.9950(6) 0.6301(5) 0.0304(16) Uani 1 1 d . . .
C19 C 0.9419(7) 0.9645(6) 1.1096(5) 0.0384(18) Uani 1 1 d . . .
H19A H 0.9717 0.9060 1.0904 0.046 Uiso 1 1 calc R . .
C20 C 1.0399(8) 1.0898(7) 1.1548(5) 0.050(2) Uani 1 1 d . . .
H20A H 1.1332 1.1144 1.1676 0.060 Uiso 1 1 calc R . .
C21 C 0.9937(8) 1.1759(7) 1.1800(5) 0.053(2) Uani 1 1 d . . .
H21A H 1.0567 1.2605 1.2085 0.064 Uiso 1 1 calc R . .
C22 C 0.8533(8) 1.1371(6) 1.1630(5) 0.045(2) Uani 1 1 d . . .
H22A H 0.8218 1.1950 1.1794 0.054 Uiso 1 1 calc R . .
C23 C 0.5404(8) 1.0180(6) 1.1323(5) 0.0386(19) Uani 1 1 d . . .
H23A H 0.5885 1.1031 1.1657 0.046 Uiso 1 1 calc R . .
C24 C 0.3983(9) 0.9547(7) 1.1132(5) 0.045(2) Uani 1 1 d . . .
H24A H 0.3516 0.9981 1.1327 0.054 Uiso 1 1 calc R . .
C25 C 0.3246(8) 0.8261(7) 1.0647(5) 0.0408(19) Uani 1 1 d . . .
H25A H 0.2293 0.7813 1.0534 0.049 Uiso 1 1 calc R . .
C26 C 0.4019(7) 0.7684(7) 1.0340(5) 0.0404(19) Uani 1 1 d . . .
H26A H 0.3560 0.6836 0.9998 0.048 Uiso 1 1 calc R . .
C27 C 0.6112(7) 0.9551(6) 1.1018(4) 0.0259(15) Uani 1 1 d . . .
C28 C 0.7612(7) 1.0091(6) 1.1206(4) 0.0317(17) Uani 1 1 d . . .
N1 N 0.4480(5) 0.6084(4) 0.6222(3) 0.0194(12) Uani 1 1 d . . .
N2 N 0.2823(5) 0.3546(4) 0.6259(4) 0.0228(12) Uani 1 1 d . . .
N3 N 0.4554(5) 0.8663(5) 0.6158(4) 0.0277(13) Uani 1 1 d . . .
N4 N 0.7212(5) 0.9788(5) 0.6323(4) 0.0286(13) Uani 1 1 d . . .
N5 N 0.8062(6) 0.9250(4) 1.0926(4) 0.0281(13) Uani 1 1 d . . .
N6 N 0.5391(5) 0.8307(5) 1.0520(4) 0.0270(13) Uani 1 1 d . . .
O1W O 0.7833(5) 0.6856(4) 0.9887(3) 0.0344(12) Uani 1 1 d D . .
H1WA H 0.741(6) 0.617(4) 0.943(4) 0.041 Uiso 1 1 d D . .
H1WB H 0.769(6) 0.647(5) 1.038(3) 0.041 Uiso 1 1 d D . .
O1 O 0.4728(4) 0.6868(4) 0.4451(3) 0.0320(11) Uani 1 1 d . . .
O2 O 0.2946(6) 0.5015(4) 0.3583(3) 0.0581(16) Uani 1 1 d . . .
O2W O 0.0470(11) 0.4929(15) 0.0925(9) 0.192(5) Uani 1 1 d D . .
H2WA H -0.026(9) 0.474(15) 0.115(11) 0.231 Uiso 1 1 d D . .
H2WB H 0.125(7) 0.499(15) 0.114(11) 0.231 Uiso 1 1 d D . .
O3 O 0.0836(5) 0.2547(5) 0.4259(4) 0.0653(17) Uani 1 1 d . . .
O3W O -0.0021(9) 0.4581(7) 0.3967(7) 0.106(2) Uani 1 1 d D . .
H3WA H 0.066(7) 0.448(10) 0.419(8) 0.127 Uiso 1 1 d D . .
H3WB H 0.011(12) 0.516(7) 0.445(5) 0.127 Uiso 1 1 d D . .
O4 O 0.2643(4) 0.2477(4) 0.3831(3) 0.0312(11) Uani 1 1 d . . .
O4W O 0.1562(8) 0.5880(6) 0.7944(5) 0.085(2) Uani 1 1 d D . .
H4WA H 0.163(9) 0.526(6) 0.811(7) 0.102 Uiso 1 1 d D . .
H4WB H 0.111(9) 0.571(9) 0.734(3) 0.102 Uiso 1 1 d D . .
O5 O 0.3933(4) 0.3435(4) 0.8486(3) 0.0292(11) Uani 1 1 d . . .
O5W O 0.3192(5) 0.5290(5) 0.1651(4) 0.0428(13) Uani 1 1 d D . .
H5WA H 0.402(3) 0.568(6) 0.158(5) 0.051 Uiso 1 1 d D . .
H5WB H 0.319(7) 0.528(6) 0.228(2) 0.051 Uiso 1 1 d D . .
O6 O 0.2266(4) 0.4005(4) 0.8413(3) 0.0343(11) Uani 1 1 d . . .
O7 O 0.5191(4) 0.6328(3) 0.8915(3) 0.0287(11) Uani 1 1 d . . .
O8 O 0.6037(4) 0.7838(4) 0.8001(3) 0.0303(11) Uani 1 1 d . . .

loop_
_atom_site_aniso_label
_atom_site_aniso_U_11
_atom_site_aniso_U_22
_atom_site_aniso_U_33
_atom_site_aniso_U_23
_atom_site_aniso_U_13
_atom_site_aniso_U_12
Cu1 0.0332(5) 0.0219(5) 0.0189(4) 0.0024(4) 0.0034(4) 0.0117(4)
Cu2 0.0218(5) 0.0184(4) 0.0280(5) 0.0036(4) 0.0046(4) 0.0072(4)
C1 0.021(3) 0.016(3) 0.017(3) -0.002(3) 0.004(3) 0.008(3)
C2 0.011(3) 0.019(3) 0.023(4) 0.000(3) 0.003(3) 0.007(3)
C3 0.016(3) 0.018(3) 0.023(3) 0.007(3) 0.010(3) 0.011(3)
C4 0.020(3) 0.019(3) 0.013(3) -0.004(3) -0.003(3) 0.007(3)
C5 0.039(4) 0.026(4) 0.021(4) 0.008(3) 0.009(3) 0.022(3)
C6 0.022(4) 0.028(4) 0.027(4) 0.006(3) 0.004(3) 0.008(3)
C7 0.028(4) 0.015(3) 0.016(3) -0.002(3) 0.004(3) 0.004(3)
C8 0.024(4) 0.029(4) 0.017(3) 0.001(3) 0.002(3) 0.019(3)
C9 0.031(4) 0.049(5) 0.048(5) 0.015(4) 0.013(4) 0.024(4)
C10 0.046(5) 0.087(7) 0.048(5) 0.030(5) 0.028(4) 0.042(5)
C11 0.085(7) 0.095(7) 0.053(6) 0.042(5) 0.035(5) 0.078(6)
C12 0.085(7) 0.060(5) 0.039(5) 0.030(4) 0.039(5) 0.053(5)
C13 0.070(6) 0.028(4) 0.052(5) 0.012(4) 0.012(5) 0.015(4)
C14 0.065(7) 0.027(5) 0.077(7) 0.015(5) 0.002(5) -0.004(5)
C15 0.032(5) 0.040(5) 0.070(6) 0.011(5) -0.005(4) -0.007(4)
C16 0.030(4) 0.031(4) 0.049(5) 0.014(4) 0.005(4) 0.006(3)
C17 0.048(5) 0.027(4) 0.025(4) 0.009(3) 0.013(4) 0.018(4)
C18 0.050(5) 0.034(4) 0.024(4) 0.015(3) 0.016(3) 0.030(4)
C19 0.036(5) 0.040(4) 0.027(4) 0.009(3) 0.005(4) 0.008(4)
C20 0.042(5) 0.055(5) 0.033(5) 0.009(4) 0.001(4) 0.009(4)
C21 0.053(6) 0.031(4) 0.036(5) 0.001(4) -0.001(4) -0.008(4)
C22 0.069(6) 0.022(4) 0.036(4) -0.001(3) 0.006(4) 0.017(4)
C23 0.066(6) 0.031(4) 0.018(4) 0.001(3) 0.002(4) 0.026(4)
C24 0.078(6) 0.062(6) 0.025(4) 0.014(4) 0.013(4) 0.057(5)
C25 0.042(5) 0.048(5) 0.042(5) 0.021(4) 0.014(4) 0.025(4)
C26 0.043(5) 0.038(4) 0.039(5) 0.016(4) 0.005(4) 0.019(4)
C27 0.044(4) 0.019(4) 0.015(3) 0.005(3) 0.006(3) 0.015(3)
C28 0.053(5) 0.026(4) 0.012(3) 0.009(3) 0.008(3) 0.013(4)
N1 0.027(3) 0.016(3) 0.018(3) 0.005(2) 0.007(2) 0.012(2)
N2 0.027(3) 0.022(3) 0.019(3) 0.003(2) 0.005(2) 0.012(2)
N3 0.029(3) 0.035(3) 0.026(3) 0.011(3) 0.011(3) 0.019(3)
N4 0.028(3) 0.024(3) 0.024(3) 0.005(2) 0.003(3) 0.005(3)
N5 0.038(4) 0.021(3) 0.017(3) 0.003(2) 0.002(3) 0.009(3)
N6 0.030(3) 0.026(3) 0.024(3) 0.008(3) 0.001(3) 0.013(3)
O1W 0.035(3) 0.037(3) 0.029(3) 0.010(2) 0.014(2) 0.012(3)
O1 0.032(3) 0.029(3) 0.027(3) 0.013(2) 0.006(2) 0.006(2)
O2 0.088(4) 0.030(3) 0.021(3) 0.007(2) -0.010(3) 0.004(3)
O2W 0.132(9) 0.403(15) 0.142(8) 0.122(9) 0.064(7) 0.185(11)
O3 0.019(3) 0.093(4) 0.050(3) -0.032(3) 0.001(3) 0.013(3)
O3W 0.099(6) 0.104(6) 0.133(7) 0.009(5) -0.003(6) 0.075(5)
O4 0.031(3) 0.042(3) 0.017(2) -0.009(2) -0.003(2) 0.021(2)
O4W 0.101(5) 0.066(5) 0.098(5) 0.018(4) 0.000(5) 0.055(4)
O5 0.036(3) 0.034(3) 0.027(3) 0.012(2) 0.008(2) 0.022(2)
O5W 0.044(3) 0.058(3) 0.026(3) 0.004(3) 0.011(3) 0.025(3)
O6 0.034(3) 0.047(3) 0.032(3) 0.020(2) 0.015(2) 0.023(2)
O7 0.036(3) 0.020(2) 0.017(2) 0.0034(19) 0.000(2) 0.005(2)
O8 0.037(3) 0.014(2) 0.024(3) 0.003(2) 0.005(2) 0.000(2)

loop_
_atom_type_symbol
_atom_type_description
_atom_type_scat_dispersion_real
_atom_type_scat_dispersion_imag
_atom_type_scat_source
C C 0.0033 0.0016 'International Tables Vol C Tables 4.2.6.8 and 6.1.1.4'
H H 0.0000 0.0000 'International Tables Vol C Tables 4.2.6.8 and 6.1.1.4'
N N 0.0061 0.0033 'International Tables Vol C Tables 4.2.6.8 and 6.1.1.4'
O O 0.0106 0.0060 'International Tables Vol C Tables 4.2.6.8 and 6.1.1.4'
Cu Cu 0.3201 1.2651 'International Tables Vol C Tables 4.2.6.8 and 6.1.1.4'

loop_
_geom_angle_atom_site_label_1
_geom_angle_atom_site_label_2
_geom_angle_atom_site_label_3
_geom_angle
_geom_angle_site_symmetry_1
_geom_angle_site_symmetry_3
_geom_angle_publ_flag
O7 Cu1 O1W 90.52(18) . . ?
O7 Cu1 N6 94.3(2) . . ?
O1W Cu1 N6 174.7(2) . . ?
O7 Cu1 N5 151.59(18) . . ?
O1W Cu1 N5 93.6(2) . . ?
N6 Cu1 N5 81.1(2) . . ?
O7 Cu1 O5 108.59(16) . 2_667 ?
O1W Cu1 O5 93.06(17) . 2_667 ?
N6 Cu1 O5 87.36(18) . 2_667 ?
N5 Cu1 O5 99.24(17) . 2_667 ?
O4 Cu2 N3 169.7(2) 2_666 . ?
O4 Cu2 N4 89.6(2) 2_666 . ?
N3 Cu2 N4 80.4(2) . . ?
O4 Cu2 N1 91.81(18) 2_666 . ?
N3 Cu2 N1 97.5(2) . . ?
N4 Cu2 N1 168.23(19) . . ?
O4 Cu2 O1 97.54(16) 2_666 . ?
N3 Cu2 O1 89.07(18) . . ?
N4 Cu2 O1 116.11(18) . . ?
N1 Cu2 O1 75.28(17) . . ?
N1 C1 C2 120.2(5) . . ?
N1 C1 C5 115.6(5) . . ?
C2 C1 C5 124.2(5) . . ?
N2 C2 C1 121.6(5) . . ?
N2 C2 C6 115.6(5) . . ?
C1 C2 C6 122.7(5) . . ?
N2 C3 C4 121.1(5) . . ?
N2 C3 C7 113.9(5) . . ?
C4 C3 C7 124.9(5) . . ?
N1 C4 C3 119.9(5) . . ?
N1 C4 C8 116.7(5) . . ?
C3 C4 C8 123.4(5) . . ?
O2 C5 O1 127.3(6) . . ?
O2 C5 C1 116.2(5) . . ?
O1 C5 C1 116.4(5) . . ?
O3 C6 O4 125.8(6) . . ?
O3 C6 C2 114.5(6) . . ?
O4 C6 C2 119.7(5) . . ?
O5 C7 O6 127.6(6) . . ?
O5 C7 C3 118.8(6) . . ?
O6 C7 C3 113.4(5) . . ?
O8 C8 O7 126.7(6) . . ?
O8 C8 C4 119.5(5) . . ?
O7 C8 C4 113.7(5) . . ?
N3 C9 C10 123.2(7) . . ?
N3 C9 H9A 118.4 . . ?
C10 C9 H9A 118.4 . . ?
C11 C10 C9 117.9(7) . . ?
C11 C10 H10A 121.1 . . ?
C9 C10 H10A 121.1 . . ?
C12 C11 C10 120.2(7) . . ?
C12 C11 H11A 119.9 . . ?
C10 C11 H11A 119.9 . . ?
C11 C12 C18 119.3(8) . . ?
C11 C12 H12A 120.4 . . ?
C18 C12 H12A 120.4 . . ?
C14 C13 C17 120.8(8) . . ?
C14 C13 H13A 119.6 . . ?
C17 C13 H13A 119.6 . . ?
C15 C14 C13 120.0(8) . . ?
C15 C14 H14A 120.0 . . ?
C13 C14 H14A 120.0 . . ?
C14 C15 C16 118.5(8) . . ?
C14 C15 H15A 120.7 . . ?
C16 C15 H15A 120.7 . . ?
N4 C16 C15 122.8(7) . . ?
N4 C16 H16A 118.6 . . ?
C15 C16 H16A 118.6 . . ?
N4 C17 C13 118.7(7) . . ?
N4 C17 C18 115.2(6) . . ?
C13 C17 C18 126.0(7) . . ?
N3 C18 C12 121.8(7) . . ?
N3 C18 C17 114.4(6) . . ?
C12 C18 C17 123.9(7) . . ?
N5 C19 C20 122.6(7) . . ?
N5 C19 H19A 118.7 . . ?
C20 C19 H19A 118.7 . . ?
C21 C20 C19 117.8(7) . . ?
C21 C20 H20A 121.1 . . ?
C19 C20 H20A 121.1 . . ?
C20 C21 C22 120.6(7) . . ?
C20 C21 H21A 119.7 . . ?
C22 C21 H21A 119.7 . . ?
C21 C22 C28 118.3(7) . . ?
C21 C22 H22A 120.9 . . ?
C28 C22 H22A 120.9 . . ?
C24 C23 C27 120.3(6) . . ?
C24 C23 H23A 119.8 . . ?
C27 C23 H23A 119.8 . . ?
C23 C24 C25 120.5(7) . . ?
C23 C24 H24A 119.7 . . ?
C25 C24 H24A 119.7 . . ?
C24 C25 C26 116.4(7) . . ?
C24 C25 H25A 121.8 . . ?
C26 C25 H25A 121.8 . . ?
N6 C26 C25 122.6(7) . . ?
N6 C26 H26A 118.7 . . ?
C25 C26 H26A 118.7 . . ?
N6 C27 C23 119.1(6) . . ?
N6 C27 C28 114.9(6) . . ?
C23 C27 C28 126.0(6) . . ?
N5 C28 C22 121.2(7) . . ?
N5 C28 C27 115.0(6) . . ?
C22 C28 C27 123.8(7) . . ?
C1 N1 C4 119.5(5) . . ?
C1 N1 Cu2 117.8(4) . . ?
C4 N1 Cu2 122.3(4) . . ?
C2 N2 C3 117.6(5) . . ?
C9 N3 C18 117.7(6) . . ?
C9 N3 Cu2 126.7(5) . . ?
C18 N3 Cu2 115.6(4) . . ?
C16 N4 C17 119.0(6) . . ?
C16 N4 Cu2 126.6(5) . . ?
C17 N4 Cu2 114.3(4) . . ?
C19 N5 C28 119.4(6) . . ?
C19 N5 Cu1 126.6(5) . . ?
C28 N5 Cu1 113.8(4) . . ?
C26 N6 C27 121.0(6) . . ?
C26 N6 Cu1 124.1(5) . . ?
C27 N6 Cu1 114.8(4) . . ?
Cu1 O1W H1WA 110(5) . . ?
Cu1 O1W H1WB 91(4) . . ?
H1WA O1W H1WB 93(6) . . ?
C5 O1 Cu2 113.8(4) . . ?
H2WA O2W H2WB 136(10) . . ?
H3WA O3W H3WB 98(10) . . ?
C6 O4 Cu2 141.9(4) . 2_666 ?
H4WA O4W H4WB 114(9) . . ?
C7 O5 Cu1 121.9(4) . 2_667 ?
H5WA O5W H5WB 109(7) . . ?
C8 O7 Cu1 116.4(4) . . ?

loop_
_geom_bond_atom_site_label_1
_geom_bond_atom_site_label_2
_geom_bond_distance
_geom_bond_site_symmetry_2
_geom_bond_publ_flag
Cu1 O7 1.974(4) . ?
Cu1 O1W 1.985(5) . ?
Cu1 N6 1.996(5) . ?
Cu1 N5 2.030(5) . ?
Cu1 O5 2.271(4) 2_667 ?
Cu2 O4 1.946(4) 2_666 ?
Cu2 N3 2.022(5) . ?
Cu2 N4 2.024(5) . ?
Cu2 N1 2.093(5) . ?
Cu2 O1 2.300(4) . ?
C1 N1 1.344(7) . ?
C1 C2 1.405(7) . ?
C1 C5 1.537(8) . ?
C2 N2 1.348(7) . ?
C2 C6 1.537(8) . ?
C3 N2 1.363(7) . ?
C3 C4 1.412(7) . ?
C3 C7 1.534(8) . ?
C4 N1 1.350(7) . ?
C4 C8 1.519(8) . ?
C5 O2 1.244(7) . ?
C5 O1 1.255(7) . ?
C6 O3 1.221(7) . ?
C6 O4 1.259(7) . ?
C7 O5 1.254(7) . ?
C7 O6 1.260(7) . ?
C8 O8 1.239(6) . ?
C8 O7 1.286(7) . ?
C9 N3 1.343(8) . ?
C9 C10 1.387(9) . ?
C9 H9A 0.9300 . ?
C10 C11 1.385(10) . ?
C10 H10A 0.9300 . ?
C11 C12 1.360(11) . ?
C11 H11A 0.9300 . ?
C12 C18 1.391(9) . ?
C12 H12A 0.9300 . ?
C13 C14 1.371(11) . ?
C13 C17 1.413(9) . ?
C13 H13A 0.9300 . ?
C14 C15 1.357(11) . ?
C14 H14A 0.9300 . ?
C15 C16 1.401(9) . ?
C15 H15A 0.9300 . ?
C16 N4 1.344(8) . ?
C16 H16A 0.9300 . ?
C17 N4 1.378(8) . ?
C17 C18 1.462(9) . ?
C18 N3 1.361(7) . ?
C19 N5 1.344(8) . ?
C19 C20 1.395(9) . ?
C19 H19A 0.9300 . ?
C20 C21 1.379(10) . ?
C20 H20A 0.9300 . ?
C21 C22 1.396(10) . ?
C21 H21A 0.9300 . ?
C22 C28 1.398(8) . ?
C22 H22A 0.9300 . ?
C23 C24 1.385(10) . ?
C23 C27 1.386(9) . ?
C23 H23A 0.9300 . ?
C24 C25 1.398(9) . ?
C24 H24A 0.9300 . ?
C25 C26 1.403(9) . ?
C25 H25A 0.9300 . ?
C26 N6 1.337(8) . ?
C26 H26A 0.9300 . ?
C27 N6 1.363(7) . ?
C27 C28 1.470(9) . ?
C28 N5 1.356(8) . ?
O1W H1WA 0.86(2) . ?
O1W H1WB 0.85(2) . ?
O2W H2WA 0.85(2) . ?
O2W H2WB 0.85(2) . ?
O3W H3WA 0.85(2) . ?
O3W H3WB 0.84(2) . ?
O4 Cu2 1.946(4) 2_666 ?
O4W H4WA 0.85(2) . ?
O4W H4WB 0.85(2) . ?
O5 Cu1 2.271(4) 2_667 ?
O5W H5WA 0.85(2) . ?
O5W H5WB 0.85(2) . ?

loop_
_geom_hbond_atom_site_label_D
_geom_hbond_atom_site_label_H
_geom_hbond_atom_site_label_A
_geom_hbond_distance_DH
_geom_hbond_distance_HA
_geom_hbond_distance_DA
_geom_hbond_angle_DHA
_geom_hbond_site_symmetry_A
O1W H1WA O5W 0.86(2) 1.91(2) 2.758(7) 169(7) 2_666
O1W H1WB O6 0.85(2) 1.80(2) 2.637(6) 167(6) 2_667
O1W H1WB O5 0.85(2) 2.55(5) 3.095(6) 122(5) 2_667
O2W H2WA O4W 0.85(2) 1.98(6) 2.785(12) 158(15) 2_566
O2W H2WB O5W 0.85(2) 2.03(3) 2.883(10) 175(15) .
O3W H3WA O3 0.85(2) 2.44(8) 3.067(9) 131(9) .
O3W H3WA O2 0.85(2) 2.61(8) 3.242(10) 132(10) .
O3W H3WB O3W 0.84(2) 2.14(6) 2.824(18) 139(9) 2_566
O4W H4WA O6 0.85(2) 2.00(3) 2.831(7) 165(9) .
O4W H4WB O3W 0.85(2) 1.89(2) 2.740(10) 175(10) 2_566
O5W H5WA O5 0.85(2) 2.06(2) 2.915(6) 175(7) 2_666
O5W H5WB O2 0.85(2) 1.86(2) 2.707(6) 171(7) .

loop_
_geom_torsion_atom_site_label_1
_geom_torsion_atom_site_label_2
_geom_torsion_atom_site_label_3
_geom_torsion_atom_site_label_4
_geom_torsion
_geom_torsion_site_symmetry_1
_geom_torsion_site_symmetry_2
_geom_torsion_site_symmetry_3
_geom_torsion_site_symmetry_4
_geom_torsion_publ_flag
N1 C1 C2 N2 3.1(8) . . . . ?
C5 C1 C2 N2 -174.8(5) . . . . ?
N1 C1 C2 C6 -179.8(5) . . . . ?
C5 C1 C2 C6 2.4(9) . . . . ?
N2 C3 C4 N1 3.4(8) . . . . ?
C7 C3 C4 N1 -172.6(5) . . . . ?
N2 C3 C4 C8 -177.6(5) . . . . ?
C7 C3 C4 C8 6.4(9) . . . . ?
N1 C1 C5 O2 -166.6(6) . . . . ?
C2 C1 C5 O2 11.3(9) . . . . ?
N1 C1 C5 O1 12.1(8) . . . . ?
C2 C1 C5 O1 -170.0(5) . . . . ?
N2 C2 C6 O3 72.8(7) . . . . ?
C1 C2 C6 O3 -104.5(7) . . . . ?
N2 C2 C6 O4 -105.7(6) . . . . ?
C1 C2 C6 O4 77.0(7) . . . . ?
N2 C3 C7 O5 87.0(7) . . . . ?
C4 C3 C7 O5 -96.7(7) . . . . ?
N2 C3 C7 O6 -88.5(6) . . . . ?
C4 C3 C7 O6 87.7(7) . . . . ?
N1 C4 C8 O8 -1.8(8) . . . . ?
C3 C4 C8 O8 179.1(5) . . . . ?
N1 C4 C8 O7 -179.6(5) . . . . ?
C3 C4 C8 O7 1.4(8) . . . . ?
N3 C9 C10 C11 -0.7(11) . . . . ?
C9 C10 C11 C12 1.3(11) . . . . ?
C10 C11 C12 C18 -1.2(11) . . . . ?
C17 C13 C14 C15 -1.0(13) . . . . ?
C13 C14 C15 C16 -0.1(13) . . . . ?
C14 C15 C16 N4 -0.1(12) . . . . ?
C14 C13 C17 N4 2.4(10) . . . . ?
C14 C13 C17 C18 -178.7(7) . . . . ?
C11 C12 C18 N3 0.5(10) . . . . ?
C11 C12 C18 C17 179.1(6) . . . . ?
N4 C17 C18 N3 2.3(8) . . . . ?
C13 C17 C18 N3 -176.6(6) . . . . ?
N4 C17 C18 C12 -176.4(6) . . . . ?
C13 C17 C18 C12 4.7(11) . . . . ?
N5 C19 C20 C21 -1.9(10) . . . . ?
C19 C20 C21 C22 1.7(11) . . . . ?
C20 C21 C22 C28 0.4(10) . . . . ?
C27 C23 C24 C25 1.2(10) . . . . ?
C23 C24 C25 C26 -2.3(10) . . . . ?
C24 C25 C26 N6 1.8(10) . . . . ?
C24 C23 C27 N6 0.6(9) . . . . ?
C24 C23 C27 C28 -177.5(6) . . . . ?
C21 C22 C28 N5 -2.6(9) . . . . ?
C21 C22 C28 C27 178.0(6) . . . . ?
N6 C27 C28 N5 -4.8(7) . . . . ?
C23 C27 C28 N5 173.4(6) . . . . ?
N6 C27 C28 C22 174.7(6) . . . . ?
C23 C27 C28 C22 -7.1(10) . . . . ?
C2 C1 N1 C4 -1.5(8) . . . . ?
C5 C1 N1 C4 176.5(5) . . . . ?
C2 C1 N1 Cu2 172.2(4) . . . . ?
C5 C1 N1 Cu2 -9.8(6) . . . . ?
C3 C4 N1 C1 -1.6(8) . . . . ?
C8 C4 N1 C1 179.3(5) . . . . ?
C3 C4 N1 Cu2 -175.0(4) . . . . ?
C8 C4 N1 Cu2 6.0(7) . . . . ?
O4 Cu2 N1 C1 -92.9(4) 2_666 . . . ?
N3 Cu2 N1 C1 91.5(4) . . . . ?
N4 Cu2 N1 C1 170.4(9) . . . . ?
O1 Cu2 N1 C1 4.4(4) . . . . ?
O4 Cu2 N1 C4 80.6(4) 2_666 . . . ?
N3 Cu2 N1 C4 -95.0(4) . . . . ?
N4 Cu2 N1 C4 -16.1(12) . . . . ?
O1 Cu2 N1 C4 177.9(5) . . . . ?
C1 C2 N2 C3 -1.3(8) . . . . ?
C6 C2 N2 C3 -178.6(5) . . . . ?
C4 C3 N2 C2 -1.9(8) . . . . ?
C7 C3 N2 C2 174.5(5) . . . . ?
C10 C9 N3 C18 0.1(10) . . . . ?
C10 C9 N3 Cu2 -177.5(5) . . . . ?
C12 C18 N3 C9 0.0(9) . . . . ?
C17 C18 N3 C9 -178.7(6) . . . . ?
C12 C18 N3 Cu2 177.8(5) . . . . ?
C17 C18 N3 Cu2 -0.9(7) . . . . ?
O4 Cu2 N3 C9 -169.2(9) 2_666 . . . ?
N4 Cu2 N3 C9 177.2(6) . . . . ?
N1 Cu2 N3 C9 -14.5(5) . . . . ?
O1 Cu2 N3 C9 60.5(5) . . . . ?
O4 Cu2 N3 C18 13.2(13) 2_666 . . . ?
N4 Cu2 N3 C18 -0.4(4) . . . . ?
N1 Cu2 N3 C18 167.9(4) . . . . ?
O1 Cu2 N3 C18 -117.1(4) . . . . ?
C15 C16 N4 C17 1.6(10) . . . . ?
C15 C16 N4 Cu2 -177.3(5) . . . . ?
C13 C17 N4 C16 -2.6(9) . . . . ?
C18 C17 N4 C16 178.4(6) . . . . ?
C13 C17 N4 Cu2 176.4(5) . . . . ?
C18 C17 N4 Cu2 -2.6(7) . . . . ?
O4 Cu2 N4 C16 3.0(5) 2_666 . . . ?
N3 Cu2 N4 C16 -179.4(6) . . . . ?
N1 Cu2 N4 C16 99.9(11) . . . . ?
O1 Cu2 N4 C16 -95.2(5) . . . . ?
O4 Cu2 N4 C17 -176.0(4) 2_666 . . . ?
N3 Cu2 N4 C17 1.6(4) . . . . ?
N1 Cu2 N4 C17 -79.1(11) . . . . ?
O1 Cu2 N4 C17 85.8(4) . . . . ?
C20 C19 N5 C28 -0.2(9) . . . . ?
C20 C19 N5 Cu1 174.1(5) . . . . ?
C22 C28 N5 C19 2.5(9) . . . . ?
C27 C28 N5 C19 -178.0(5) . . . . ?
C22 C28 N5 Cu1 -172.5(5) . . . . ?
C27 C28 N5 Cu1 7.0(6) . . . . ?
O7 Cu1 N5 C19 -97.4(6) . . . . ?
O1W Cu1 N5 C19 0.5(5) . . . . ?
N6 Cu1 N5 C19 -180.0(5) . . . . ?
O5 Cu1 N5 C19 94.2(5) 2_667 . . . ?
O7 Cu1 N5 C28 77.2(6) . . . . ?
O1W Cu1 N5 C28 175.0(4) . . . . ?
N6 Cu1 N5 C28 -5.4(4) . . . . ?
O5 Cu1 N5 C28 -91.3(4) 2_667 . . . ?
C25 C26 N6 C27 0.0(9) . . . . ?
C25 C26 N6 Cu1 176.7(5) . . . . ?
C23 C27 N6 C26 -1.2(9) . . . . ?
C28 C27 N6 C26 177.1(5) . . . . ?
C23 C27 N6 Cu1 -178.2(4) . . . . ?
C28 C27 N6 Cu1 0.1(6) . . . . ?
O7 Cu1 N6 C26 34.1(5) . . . . ?
O1W Cu1 N6 C26 -169.0(19) . . . . ?
N5 Cu1 N6 C26 -174.1(5) . . . . ?
O5 Cu1 N6 C26 -74.3(5) 2_667 . . . ?
O7 Cu1 N6 C27 -149.0(4) . . . . ?
O1W Cu1 N6 C27 8(2) . . . . ?
N5 Cu1 N6 C27 2.8(4) . . . . ?
O5 Cu1 N6 C27 102.6(4) 2_667 . . . ?
O2 C5 O1 Cu2 170.5(6) . . . . ?
C1 C5 O1 Cu2 -8.0(6) . . . . ?
O4 Cu2 O1 C5 92.3(4) 2_666 . . . ?
N3 Cu2 O1 C5 -95.5(4) . . . . ?
N4 Cu2 O1 C5 -174.4(4) . . . . ?
N1 Cu2 O1 C5 2.4(4) . . . . ?
O3 C6 O4 Cu2 -143.6(6) . . . 2_666 ?
C2 C6 O4 Cu2 34.7(10) . . . 2_666 ?
O6 C7 O5 Cu1 0.6(8) . . . 2_667 ?
C3 C7 O5 Cu1 -174.3(3) . . . 2_667 ?
O8 C8 O7 Cu1 -8.7(8) . . . . ?
C4 C8 O7 Cu1 168.8(3) . . . . ?
O1W Cu1 O7 C8 -88.9(4) . . . . ?
N6 Cu1 O7 C8 89.0(4) . . . . ?
N5 Cu1 O7 C8 9.7(7) . . . . ?
O5 Cu1 O7 C8 177.7(4) 2_667 . . . ?
